data_1522453
loop_
_publ_author_name
'Markiv, V.Ya.'
'Belyavina, N.N.'

_publ_section_title
;
 Crystal structure of the Hf3 Mn2 Ga6 compound and its analogs
;
_journal_name_full
;
Dopovidi Akademii Nauk Ukrains'koi RSR, Seriya B: Geologichni, Khimichni ta 
Biologichni Nauki
;
_journal_page_first 44
_journal_page_last 48
_journal_volume 1987
_journal_year 1987
_chemical_formula_sum 'Ga6 Hf3 Mn2'
_space_group_IT_number 59
_symmetry_space_group_name_Hall '-P 2ab 2a'
_symmetry_space_group_name_H-M 'P m m n :2'
_cell_angle_alpha 90
_cell_angle_beta 90
_cell_angle_gamma 90
_cell_formula_units_Z 2
_cell_length_a 8.699
_cell_length_b 5.376
_cell_length_c 7.704
_cell_volume 360.284
_citation_journal_id_ASTM DANND6
_cod_data_source_file Markiv_DANND6_1987_152.cif
_cod_data_source_block Ga6Hf3Mn2
_cod_original_cell_volume 360.2839
_cod_database_code 1522453

loop_
_symmetry_equiv_pos_as_xyz
x,y,z
-x+1/2,-y+1/2,z
x+1/2,-y,-z
-x,y+1/2,-z
-x,-y,-z
x-1/2,y-1/2,-z
-x-1/2,y,z
x,-y-1/2,z

loop_
_atom_site_label
_atom_site_type_symbol
_atom_site_fract_x
_atom_site_fract_y
_atom_site_fract_z
_atom_site_occupancy
_atom_site_U_iso_or_equiv
Mn1 Mn 0 0 0.5 1 0.0
Hf1 Hf 0.5317 0.25 0.1517 1 0.0
Ga2 Ga 0.25 0.25 0.361 1 0.0
Ga3 Ga 0.25 0.75 0.562 1 0.0
Ga1 Ga 0.936 0.25 0.762 1 0.0
Ga4 Ga 0.25 0.017 0.045 1 0.0
Hf2 Hf 0.25 0.25 0.7171 1 0.0
